data_4321155
loop_
_publ_author_name
'Rodolphe Cl\'erac'
'F. Albert Cotton'
'Lee M. Daniels'
'Kim R. Dunbar'
'Carlos A. Murillo'
'Hong-Cai Zhou'

_publ_section_title
;
 Linear Trichromium Complexes with the Anion of
 2,6-Di(phenylimino)piperidine
;
_journal_name_full 'Inorganic Chemistry'
_journal_page_first 3414
_journal_page_last 3417
_journal_paper_doi 10.1021/ic0001964
_journal_volume 39
_journal_year 2000
_chemical_compound_source synthesized
_chemical_formula_analytical 'not measured'
_chemical_formula_moiety '[Cr3 (C17 H16 N3)4 Cl] Cl, 1.5(C H2 Cl2), 0.5(H2 O)'
_chemical_formula_structural '[Cr3 (DPhIP)4 Cl] Cl, 1.5(CH2Cl2), 0.5(H2O)'
_chemical_formula_sum 'C69.5 H68 Cl5 Cr3 N12 O0.5'
_chemical_formula_weight 1412.61
_chemical_melting_point ?
_chemical_name_systematic
; 
 Tetrakas(2,6-diphenyliminopiperidinato)chlorotrichromium(II)chloride 
;
_space_group_IT_number 14
_symmetry_cell_setting monoclinic
_symmetry_space_group_name_Hall '-P 2ybc'
_symmetry_space_group_name_H-M 'P 1 21/c 1'
_atom_sites_solution_hydrogens geom
_atom_sites_solution_primary direct
_atom_sites_solution_secondary difmap
_audit_creation_method SHELXL
_cell_angle_alpha 90.00
_cell_angle_beta 97.242(4)
_cell_angle_gamma 90.00
_cell_formula_units_Z 4
_cell_length_a 14.2926(8)
_cell_length_b 19.9373(13)
_cell_length_c 23.585(2)
_cell_measurement_reflns_used 250
_cell_measurement_temperature 213(2)
_cell_measurement_theta_max 28
_cell_measurement_theta_min 8.14
_cell_volume 6667.1(8)
_computing_cell_refinement 'MADNES (Enraf-Nonius, 1989)'
_computing_data_collection 'MADNES (Enraf-Nonius, 1989)'
_computing_data_reduction 'PROCOR (Kabsch, 1988)'
_computing_molecular_graphics 'SHELXTL V.5 (Siemens, 1994)'
_computing_publication_material CIFTAB
_computing_structure_refinement 'SHELXL-93 (Sheldrick, 1993)'
_computing_structure_solution 'SHELXTL V.5 (Siemens, 1994)'
_diffrn_ambient_temperature 213(2)
_diffrn_measurement_device 'Nonius FAST area detector'
_diffrn_measurement_method 'Ellipsoid-mask fitting'
_diffrn_radiation_monochromator graphite
_diffrn_radiation_source 'fine-focus sealed tube'
_diffrn_radiation_type MoK\a
_diffrn_radiation_wavelength 0.71073
_diffrn_reflns_av_R_equivalents 0.0602
_diffrn_reflns_av_sigmaI/netI 0.0471
_diffrn_reflns_limit_h_max 15
_diffrn_reflns_limit_h_min -12
_diffrn_reflns_limit_k_max 21
_diffrn_reflns_limit_k_min -21
_diffrn_reflns_limit_l_max 25
_diffrn_reflns_limit_l_min -25
_diffrn_reflns_number 26150
_diffrn_reflns_theta_max 22.50
_diffrn_reflns_theta_min 2.22
_diffrn_standards_decay_% none
_diffrn_standards_interval_count none
_diffrn_standards_interval_time none
_diffrn_standards_number 'None (area detector data)'
_exptl_absorpt_coefficient_mu 0.733
_exptl_absorpt_correction_T_max 0.90
_exptl_absorpt_correction_T_min 0.72
_exptl_absorpt_correction_type multi-scan
_exptl_crystal_colour 'dark green'
_exptl_crystal_density_diffrn 1.407
_exptl_crystal_density_meas ?
_exptl_crystal_density_method none
_exptl_crystal_description block
_exptl_crystal_F_000 2920
_exptl_crystal_size_max 0.33
_exptl_crystal_size_mid 0.33
_exptl_crystal_size_min 0.15
_refine_diff_density_max 0.692
_refine_diff_density_min -0.696
_refine_diff_density_rms 0.102
_refine_ls_extinction_method none
_refine_ls_goodness_of_fit_all 1.076
_refine_ls_goodness_of_fit_obs 1.111
_refine_ls_hydrogen_treatment noref
_refine_ls_matrix_type full
_refine_ls_number_parameters 795
_refine_ls_number_reflns 8102
_refine_ls_number_restraints 44
_refine_ls_restrained_S_all 1.156
_refine_ls_restrained_S_obs 1.111
_refine_ls_R_factor_all 0.1106
_refine_ls_R_factor_obs 0.0841
_refine_ls_shift/esd_max -0.021
_refine_ls_shift/esd_mean 0.001
_refine_ls_structure_factor_coef Fsqd
_refine_ls_weighting_details 'w=1/[\s^2^(Fo^2^)+(0.0667P)^2^+58.9129P] where P=(Fo^2^+2Fc^2^)/3'
_refine_ls_weighting_scheme calc
_refine_ls_wR_factor_all 0.2312
_refine_ls_wR_factor_obs 0.1955
_reflns_number_observed 6534
_reflns_number_total 8295
_reflns_observed_criterion >2sigma(I)
_cod_data_source_file ic0001964_1.cif
_cod_data_source_block cmpd_1
_cod_depositor_comments
;
The following automatic conversions were performed:

'_chemical_melting_point' value 'not measured' was changed to '?' -
the value is undefined or not given.

Automatic conversion script
Id: cif_fix_values 1646 2011-03-28 12:23:43Z adriana 

The following automatic conversions were performed:

'_exptl_crystal_density_meas' value 'not measured' was changed to '?'
- the value is perceived as not measured.

Automatic conversion script
Id: cif_fix_values 3008 2015-01-20 13:52:24Z robertas 

The following automatic conversions were performed:

'_refine_ls_weighting_scheme' value 'calc
w=1/[\s^2^(Fo^2^)+(0.0667P)^2^+58.9129P] where P=(Fo^2^+2Fc^2^)/3'
was changed to 'calc'. New tag '_refine_ls_weighting_details' was
created. The value of the new tag was set to
'w=1/[\s^2^(Fo^2^)+(0.0667P)^2^+58.9129P] where P=(Fo^2^+2Fc^2^)/3'.

Automatic conversion script
Id: cif_fix_values 3143 2015-03-26 13:38:13Z robertas 
;
_cod_original_cell_volume 6667.0(9)
_cod_original_formula_sum 'C69.50 H68 Cl5 Cr3 N12 O0.50'
_cod_database_code 4321155

loop_
_symmetry_equiv_pos_as_xyz
'x, y, z'
'-x, y+1/2, -z+1/2'
'-x, -y, -z'
'x, -y-1/2, z-1/2'

loop_
_atom_site_aniso_label
_atom_site_aniso_U_11
_atom_site_aniso_U_22
_atom_site_aniso_U_33
_atom_site_aniso_U_23
_atom_site_aniso_U_13
_atom_site_aniso_U_12
Cr1 0.0279(7) 0.0374(7) 0.0215(6) 0.0006(5) 0.0037(5) -0.0030(5)
Cr2 0.0272(7) 0.0311(7) 0.0203(6) 0.0010(5) 0.0039(5) -0.0023(5)
Cr3 0.0298(7) 0.0341(7) 0.0238(7) -0.0018(5) 0.0050(5) -0.0002(6)
Cl1 0.0346(12) 0.0586(14) 0.0415(12) 0.0024(10) 0.0071(10) 0.0062(10)
Cl2 0.0559(15) 0.0551(14) 0.0465(13) -0.0017(11) 0.0085(11) 0.0067(11)
N1 0.025(4) 0.045(4) 0.024(3) -0.008(3) 0.010(3) 0.001(3)
N2 0.024(4) 0.037(4) 0.018(3) -0.003(3) 0.008(3) -0.001(3)
N3 0.019(3) 0.040(4) 0.032(4) -0.008(3) 0.006(3) -0.001(3)
N4 0.028(4) 0.042(4) 0.030(3) 0.002(3) 0.002(3) -0.008(3)
N5 0.030(4) 0.039(4) 0.019(3) 0.005(3) 0.003(3) 0.004(3)
N6 0.036(4) 0.041(4) 0.025(3) 0.000(3) 0.003(3) 0.006(3)
N7 0.029(4) 0.037(4) 0.025(3) 0.001(3) 0.004(3) 0.002(3)
N8 0.032(4) 0.032(4) 0.019(3) -0.002(3) 0.007(3) -0.002(3)
N9 0.025(4) 0.042(4) 0.031(4) 0.003(3) 0.010(3) 0.000(3)
N10 0.028(4) 0.033(4) 0.023(3) 0.002(3) 0.002(3) 0.002(3)
N11 0.030(4) 0.035(4) 0.026(3) -0.002(3) 0.008(3) 0.001(3)
N12 0.039(4) 0.039(4) 0.022(3) -0.002(3) 0.010(3) 0.003(3)
C7 0.030(5) 0.035(4) 0.025(4) 0.002(3) 0.005(4) -0.004(3)
C8 0.031(5) 0.068(6) 0.031(5) -0.017(4) 0.008(4) -0.006(4)
C10 0.040(5) 0.069(6) 0.043(5) -0.028(5) 0.009(4) -0.010(5)
C11 0.028(5) 0.042(5) 0.021(4) -0.002(3) -0.001(4) 0.002(4)
C24 0.037(5) 0.046(5) 0.023(4) 0.002(4) -0.001(4) -0.005(4)
C25 0.041(5) 0.054(6) 0.064(6) 0.035(5) -0.006(5) -0.015(4)
C27 0.043(6) 0.064(6) 0.046(5) 0.031(5) 0.007(4) -0.008(5)
C28 0.043(5) 0.034(4) 0.019(4) 0.005(3) 0.005(4) -0.006(4)
C29 0.034(5) 0.042(5) 0.028(4) 0.002(4) 0.001(4) 0.013(4)
C30 0.061(7) 0.077(7) 0.044(6) -0.010(5) -0.010(5) 0.029(6)
C31 0.060(7) 0.103(9) 0.058(7) -0.014(6) -0.012(6) 0.047(7)
C32 0.043(6) 0.094(9) 0.065(7) 0.005(6) -0.024(5) 0.023(6)
C33 0.054(7) 0.086(8) 0.036(5) -0.002(5) -0.014(5) 0.006(6)
C34 0.048(6) 0.055(6) 0.032(5) -0.002(4) 0.002(4) 0.001(4)
C35 0.027(4) 0.031(4) 0.036(5) 0.003(4) 0.008(4) -0.003(3)
C36 0.034(5) 0.038(5) 0.048(5) -0.003(4) 0.003(4) -0.001(4)
C37 0.040(5) 0.049(6) 0.051(6) -0.011(4) 0.015(5) 0.005(4)
C38 0.050(6) 0.041(6) 0.078(7) -0.009(5) 0.016(6) 0.014(5)
C39 0.058(7) 0.050(6) 0.079(7) 0.010(5) 0.000(6) 0.016(5)
C40 0.044(5) 0.045(5) 0.039(5) -0.008(4) -0.007(4) 0.003(4)
C41 0.038(5) 0.030(4) 0.017(4) -0.003(3) 0.002(3) -0.001(4)
C42 0.046(5) 0.036(5) 0.038(5) 0.001(4) 0.014(4) 0.000(4)
C43 0.053(6) 0.036(5) 0.038(5) 0.005(4) 0.013(4) -0.005(4)
C44 0.031(5) 0.050(5) 0.035(5) 0.006(4) 0.014(4) 0.000(4)
C45 0.033(5) 0.043(5) 0.015(4) 0.001(3) 0.006(4) -0.002(4)
C46 0.031(5) 0.046(5) 0.031(4) 0.003(4) 0.015(4) 0.001(4)
C47 0.032(5) 0.066(6) 0.043(5) -0.002(4) 0.015(4) 0.004(4)
C48 0.042(6) 0.094(9) 0.060(7) 0.007(6) 0.018(5) 0.016(5)
C49 0.056(7) 0.067(7) 0.071(7) -0.003(6) 0.035(6) 0.017(5)
C50 0.068(7) 0.077(7) 0.038(5) -0.008(5) 0.026(5) 0.005(6)
C51 0.050(6) 0.059(6) 0.031(5) -0.003(4) 0.009(4) -0.007(4)
C52 0.032(5) 0.045(5) 0.022(4) -0.002(4) 0.007(3) 0.005(4)
C53 0.041(5) 0.070(7) 0.033(5) 0.006(4) 0.007(4) -0.007(5)
C54 0.032(5) 0.115(9) 0.036(5) -0.005(6) 0.001(4) 0.012(6)
C55 0.056(7) 0.099(9) 0.046(6) 0.011(6) -0.005(5) 0.026(6)
C56 0.060(7) 0.066(7) 0.042(5) 0.024(5) 0.002(5) 0.006(5)
C57 0.039(5) 0.058(6) 0.031(5) 0.008(4) -0.001(4) -0.003(4)
C58 0.032(4) 0.030(4) 0.022(4) 0.009(3) -0.001(3) -0.007(4)
C59 0.034(5) 0.049(5) 0.029(4) -0.003(4) -0.005(4) 0.001(4)
C60 0.050(6) 0.053(6) 0.043(5) -0.016(4) -0.005(4) 0.005(5)
C61 0.052(6) 0.042(5) 0.042(5) -0.012(4) -0.009(4) 0.005(4)
C62 0.033(5) 0.039(5) 0.014(4) 0.003(3) 0.000(3) 0.001(4)
C63 0.040(5) 0.031(5) 0.031(4) -0.002(3) 0.000(4) 0.011(4)
C64 0.047(5) 0.039(5) 0.025(4) 0.001(4) 0.003(4) 0.000(4)
C65 0.069(7) 0.038(5) 0.030(5) 0.007(4) -0.001(5) 0.003(5)
C66 0.066(7) 0.041(6) 0.041(5) 0.000(4) -0.002(5) 0.013(5)
C67 0.033(5) 0.055(6) 0.050(6) -0.013(5) 0.005(4) 0.011(4)
C68 0.038(5) 0.043(5) 0.044(5) -0.010(4) 0.002(4) 0.004(4)

loop_
_atom_site_label
_atom_site_type_symbol
_atom_site_fract_x
_atom_site_fract_y
_atom_site_fract_z
_atom_site_U_iso_or_equiv
_atom_site_thermal_displace_type
_atom_site_occupancy
_atom_site_calc_flag
_atom_site_refinement_flags
_atom_site_disorder_group
Cr1 Cr 0.21280(8) 1.30876(6) -0.11963(5) 0.0288(3) Uani 1 d . .
Cr2 Cr 0.38867(8) 1.26302(6) -0.11224(5) 0.0261(3) Uani 1 d . .
Cr3 Cr 0.51645(8) 1.22993(6) -0.10729(5) 0.0291(3) Uani 1 d . .
Cl1 Cl 0.05430(15) 1.35420(11) -0.12726(9) 0.0447(5) Uani 1 d . .
Cl2 Cl 0.3898(2) 1.20458(12) 0.13353(9) 0.0523(6) Uani 1 d . .
N1 N 0.2570(4) 1.3300(3) -0.0321(2) 0.0308(15) Uani 1 d . .
N2 N 0.4144(4) 1.3215(3) -0.0410(2) 0.0262(14) Uani 1 d . .
N3 N 0.5663(4) 1.3047(3) -0.0513(3) 0.0305(15) Uani 1 d . .
N4 N 0.1890(4) 1.2073(3) -0.0962(3) 0.033(2) Uani 1 d . .
N5 N 0.3439(4) 1.1877(3) -0.0640(2) 0.0291(15) Uani 1 d . .
N6 N 0.5004(5) 1.1681(3) -0.0397(3) 0.034(2) Uani 1 d . .
N7 N 0.2813(4) 1.3975(3) -0.1427(2) 0.0303(15) Uani 1 d . .
N8 N 0.4157(4) 1.3419(3) -0.1618(2) 0.0272(14) Uani 1 d . .
N9 N 0.5468(4) 1.2867(3) -0.1751(3) 0.032(2) Uani 1 d . .
N10 N 0.2101(4) 1.2758(3) -0.2058(2) 0.0282(14) Uani 1 d . .
N11 N 0.3411(4) 1.2099(3) -0.1842(2) 0.0297(15) Uani 1 d . .
N12 N 0.4764(5) 1.1516(3) -0.1624(2) 0.033(2) Uani 1 d . .
C1 C 0.1871(13) 1.3277(10) 0.0082(8) 0.024(4) Uiso 0.47(4) d PD 1
C2 C 0.1807(14) 1.2719(14) 0.0432(8) 0.034(7) Uiso 0.47(4) d PD 1
H2A H 0.2210(14) 1.2350(14) 0.0409(8) 0.041 Uiso 0.47(4) calc PR 1
C3 C 0.1149(13) 1.2712(15) 0.0814(8) 0.041(6) Uiso 0.47(4) d PD 1
H3A H 0.1081(13) 1.2336(15) 0.1045(8) 0.049 Uiso 0.47(4) calc PR 1
C4 C 0.0578(12) 1.3288(14) 0.0848(7) 0.033(6) Uiso 0.47(4) d PD 1
H4A H 0.0148(12) 1.3296(14) 0.1119(7) 0.040 Uiso 0.47(4) calc PR 1
C5 C 0.0628(11) 1.3839(13) 0.0497(7) 0.031(6) Uiso 0.47(4) d PD 1
H5A H 0.0250(11) 1.4221(13) 0.0527(7) 0.037 Uiso 0.47(4) calc PR 1
C6 C 0.1267(13) 1.3802(14) 0.0094(7) 0.036(7) Uiso 0.47(4) d PD 1
H6A H 0.1279(13) 1.4149(14) -0.0175(7) 0.044 Uiso 0.47(4) calc PR 1
C1' C 0.1853(14) 1.3432(11) 0.0057(8) 0.036 Uiso 0.53(4) d PD 2
C2' C 0.1721(14) 1.2912(13) 0.0430(8) 0.039(7) Uiso 0.53(4) d PD 2
H2'A H 0.2077(14) 1.2516(13) 0.0423(8) 0.047 Uiso 0.53(4) calc PR 2
C3' C 0.1063(13) 1.2976(14) 0.0816(7) 0.041(6) Uiso 0.53(4) d PD 2
H3'A H 0.0946(13) 1.2618(14) 0.1057(7) 0.049 Uiso 0.53(4) calc PR 2
C4' C 0.0573(12) 1.3593(15) 0.0836(7) 0.046(6) Uiso 0.53(4) d PD 2
H4'A H 0.0141(12) 1.3650(15) 0.1102(7) 0.056 Uiso 0.53(4) calc PR 2
C5' C 0.0726(15) 1.4112(15) 0.0468(8) 0.064(7) Uiso 0.53(4) d PD 2
H5'A H 0.0405(15) 1.4522(15) 0.0483(8) 0.077 Uiso 0.53(4) calc PR 2
C6' C 0.1359(12) 1.4016(13) 0.0077(7) 0.031(6) Uiso 0.53(4) d PD 2
H6'A H 0.1452(12) 1.4362(13) -0.0182(7) 0.037 Uiso 0.53(4) calc PR 2
C7 C 0.3432(5) 1.3387(4) -0.0086(3) 0.030(2) Uani 1 d . .
C8 C 0.3702(6) 1.3645(5) 0.0516(3) 0.043(2) Uani 1 d D .
C9' C 0.4531(10) 1.4117(7) 0.0518(6) 0.038(5) Uiso 0.52(2) d PD 1
C9 C 0.4733(11) 1.3666(9) 0.0723(7) 0.038 Uiso 0.48(2) d PD 2
C10 C 0.5345(6) 1.3814(5) 0.0263(4) 0.050(2) Uani 1 d D .
C11 C 0.5056(5) 1.3356(4) -0.0235(3) 0.031(2) Uani 1 d . .
C12 C 0.6607(9) 1.3347(11) -0.0487(8) 0.017(6) Uiso 0.49(4) d PD 1
C13 C 0.7362(11) 1.2970(11) -0.0306(11) 0.044(7) Uiso 0.49(4) d PD 1
H13A H 0.7256(11) 1.2534(11) -0.0178(11) 0.053 Uiso 0.49(4) calc PR 1
C14 C 0.8297(10) 1.3182(12) -0.0294(9) 0.032(6) Uiso 0.49(4) d PD 1
H14A H 0.8817(10) 1.2927(12) -0.0133(9) 0.038 Uiso 0.49(4) calc PR 1
C15 C 0.8384(13) 1.3811(13) -0.0544(10) 0.047(6) Uiso 0.49(4) d PD 1
H15A H 0.8998(13) 1.3958(13) -0.0582(10) 0.056 Uiso 0.49(4) calc PR 1
C16 C 0.7639(14) 1.4244(14) -0.0745(9) 0.053(7) Uiso 0.49(4) d PD 1
H16A H 0.7738(14) 1.4675(14) -0.0888(9) 0.064 Uiso 0.49(4) calc PR 1
C17 C 0.6750(12) 1.3985(12) -0.0716(7) 0.032(6) Uiso 0.49(4) d PD 1
H17A H 0.6221(12) 1.4245(12) -0.0854(7) 0.039 Uiso 0.49(4) calc PR 1
C12' C 0.6627(11) 1.3177(14) -0.0431(10) 0.041(8) Uiso 0.51(4) d PD 2
C13' C 0.7317(10) 1.2813(10) -0.0140(10) 0.032(5) Uiso 0.51(4) d PD 2
H13B H 0.7139(10) 1.2443(10) 0.0070(10) 0.038 Uiso 0.51(4) calc PR 2
C14' C 0.8267(12) 1.2938(14) -0.0126(11) 0.059(7) Uiso 0.51(4) d PD 2
H14B H 0.8731(12) 1.2651(14) 0.0058(11) 0.071 Uiso 0.51(4) calc PR 2
C15' C 0.8493(11) 1.3531(14) -0.0407(9) 0.042(6) Uiso 0.51(4) d PD 2
H15B H 0.9134(11) 1.3640(14) -0.0401(9) 0.050 Uiso 0.51(4) calc PR 2
C16' C 0.7820(13) 1.3969(14) -0.0698(8) 0.048(6) Uiso 0.51(4) d PD 2
H16B H 0.7982(13) 1.4367(14) -0.0875(8) 0.057 Uiso 0.51(4) calc PR 2
C17' C 0.6900(13) 1.3757(13) -0.0696(8) 0.043(6) Uiso 0.51(4) d PD 2
H17B H 0.6421(13) 1.4025(13) -0.0889(8) 0.051 Uiso 0.51(4) calc PR 2
C18 C 0.0997(11) 1.1748(10) -0.1163(10) 0.028(7) Uiso 0.54(4) d PD 1
C19 C 0.0216(11) 1.1944(10) -0.0934(12) 0.049(7) Uiso 0.54(4) d PD 1
H19B H 0.0266(11) 1.2285(10) -0.0656(12) 0.059 Uiso 0.54(4) calc PR 1
C20 C -0.0653(12) 1.1653(9) -0.1103(11) 0.052(6) Uiso 0.54(4) d PD 1
H20B H -0.1197(12) 1.1773(9) -0.0941(11) 0.062 Uiso 0.54(4) calc PR 1
C21 C -0.0667(15) 1.1169(11) -0.1530(13) 0.071(8) Uiso 0.54(4) d PD 1
H21B H -0.1253(15) 1.0978(11) -0.1670(13) 0.085 Uiso 0.54(4) calc PR 1
C22 C 0.0091(17) 1.0954(11) -0.1757(10) 0.060(7) Uiso 0.54(4) d PD 1
H22B H 0.0040(17) 1.0612(11) -0.2033(10) 0.072 Uiso 0.54(4) calc PR 1
C23 C 0.0941(16) 1.1247(10) -0.1576(8) 0.042(6) Uiso 0.54(4) d PD 1
H23B H 0.1485(16) 1.1111(10) -0.1730(8) 0.050 Uiso 0.54(4) calc PR 1
C18' C 0.0904(13) 1.1831(13) -0.1047(12) 0.039(9) Uiso 0.46(4) d PD 2
C19' C 0.0212(12) 1.2010(10) -0.0740(12) 0.037(6) Uiso 0.46(4) d PD 2
H19A H 0.0331(12) 1.2346(10) -0.0461(12) 0.045 Uiso 0.46(4) calc PR 2
C20' C -0.0665(13) 1.1717(11) -0.0822(14) 0.060(8) Uiso 0.46(4) d PD 2
H20A H -0.1127(13) 1.1812(11) -0.0583(14) 0.073 Uiso 0.46(4) calc PR 2
C21' C -0.0832(14) 1.1271(11) -0.1277(12) 0.052(8) Uiso 0.46(4) d PD 2
H21A H -0.1432(14) 1.1074(11) -0.1350(12) 0.062 Uiso 0.46(4) calc PR 2
C22' C -0.0190(19) 1.1107(14) -0.1616(12) 0.062(8) Uiso 0.46(4) d PD 2
H22A H -0.0338(19) 1.0811(14) -0.1925(12) 0.074 Uiso 0.46(4) calc PR 2
C23' C 0.0694(17) 1.1382(12) -0.1500(10) 0.045(7) Uiso 0.46(4) d PD 2
H23A H 0.1164(17) 1.1267(12) -0.1728(10) 0.054 Uiso 0.46(4) calc PR 2
C24 C 0.2524(6) 1.1672(4) -0.0695(3) 0.036(2) Uani 1 d . .
C25 C 0.2281(6) 1.1012(5) -0.0437(4) 0.054(3) Uani 1 d D .
C26 C 0.2858(8) 1.0917(6) 0.0135(4) 0.046(3) Uiso 0.83(2) d PD 1
C26' C 0.3099(22) 1.0586(17) -0.0200(20) 0.046 Uiso 0.17(2) d PD 2
C27 C 0.3920(6) 1.0982(5) 0.0094(4) 0.051(2) Uani 1 d D .
C28 C 0.4138(6) 1.1524(4) -0.0315(3) 0.032(2) Uani 1 d . .
C29 C 0.5791(6) 1.1459(4) -0.0005(3) 0.035(2) Uani 1 d . .
C30 C 0.6510(7) 1.1119(5) -0.0221(4) 0.062(3) Uani 1 d . .
H30A H 0.6446(7) 1.0993(5) -0.0608(4) 0.074 Uiso 1 calc R .
C31 C 0.7329(8) 1.0965(6) 0.0138(4) 0.075(4) Uani 1 d . .
H31A H 0.7832(8) 1.0751(6) -0.0011(4) 0.090 Uiso 1 calc R .
C32 C 0.7403(7) 1.1122(6) 0.0703(5) 0.070(3) Uani 1 d . .
H32A H 0.7950(7) 1.1002(6) 0.0947(5) 0.084 Uiso 1 calc R .
C33 C 0.6684(7) 1.1456(6) 0.0921(4) 0.060(3) Uani 1 d . .
H33A H 0.6741(7) 1.1561(6) 0.1313(4) 0.072 Uiso 1 calc R .
C34 C 0.5873(6) 1.1639(5) 0.0566(3) 0.045(2) Uani 1 d . .
H34A H 0.5390(6) 1.1879(5) 0.0711(3) 0.054 Uiso 1 calc R .
C35 C 0.2373(5) 1.4618(4) -0.1372(3) 0.031(2) Uani 1 d . .
C36 C 0.2616(6) 1.4989(4) -0.0879(4) 0.040(2) Uani 1 d . .
H36A H 0.3045(6) 1.4810(4) -0.0582(4) 0.048 Uiso 1 calc R .
C37 C 0.2241(6) 1.5613(5) -0.0816(4) 0.046(2) Uani 1 d . .
H37A H 0.2400(6) 1.5856(5) -0.0476(4) 0.056 Uiso 1 calc R .
C38 C 0.1636(7) 1.5879(5) -0.1250(4) 0.056(3) Uani 1 d . .
H38A H 0.1405(7) 1.6317(5) -0.1217(4) 0.067 Uiso 1 calc R .
C39 C 0.1362(7) 1.5513(5) -0.1733(5) 0.063(3) Uani 1 d . .
H39A H 0.0929(7) 1.5694(5) -0.2027(5) 0.075 Uiso 1 calc R .
C40 C 0.1724(6) 1.4873(4) -0.1790(4) 0.044(2) Uani 1 d . .
H40A H 0.1522(6) 1.4616(4) -0.2116(4) 0.052 Uiso 1 calc R .
C41 C 0.3622(6) 1.3995(4) -0.1643(3) 0.029(2) Uani 1 d . .
C42 C 0.3946(6) 1.4619(4) -0.1912(4) 0.039(2) Uani 1 d . .
H42A H 0.3945(6) 1.4988(4) -0.1639(4) 0.047 Uiso 1 calc R .
H42B H 0.3492(6) 1.4730(4) -0.2246(4) 0.047 Uiso 1 calc R .
C43 C 0.4922(6) 1.4571(4) -0.2102(4) 0.042(2) Uani 1 d . .
H43A H 0.5400(6) 1.4657(4) -0.1774(4) 0.050 Uiso 1 calc R .
H43B H 0.4987(6) 1.4915(4) -0.2391(4) 0.050 Uiso 1 calc R .
C44 C 0.5089(6) 1.3876(4) -0.2351(3) 0.038(2) Uani 1 d . .
H44A H 0.4658(6) 1.3802(4) -0.2703(3) 0.045 Uiso 1 calc R .
H44B H 0.5739(6) 1.3837(4) -0.2439(3) 0.045 Uiso 1 calc R .
C45 C 0.4907(5) 1.3373(4) -0.1902(3) 0.030(2) Uani 1 d . .
C46 C 0.6213(6) 1.2676(4) -0.2093(3) 0.035(2) Uani 1 d . .
C47 C 0.7126(6) 1.2677(5) -0.1839(4) 0.046(2) Uani 1 d . .
H47A H 0.7279(6) 1.2828(5) -0.1461(4) 0.055 Uiso 1 calc R .
C48 C 0.7828(7) 1.2449(6) -0.2154(5) 0.064(3) Uani 1 d . .
H48A H 0.8463(7) 1.2454(6) -0.1990(5) 0.077 Uiso 1 calc R .
C49 C 0.7594(7) 1.2217(5) -0.2702(5) 0.062(3) Uani 1 d . .
H49A H 0.8071(7) 1.2058(5) -0.2907(5) 0.075 Uiso 1 calc R .
C50 C 0.6672(8) 1.2213(5) -0.2957(4) 0.060(3) Uani 1 d . .
H50A H 0.6519(8) 1.2053(5) -0.3332(4) 0.072 Uiso 1 calc R .
C51 C 0.5957(7) 1.2454(5) -0.2645(3) 0.046(2) Uani 1 d . .
H51A H 0.5324(7) 1.2463(5) -0.2810(3) 0.056 Uiso 1 calc R .
C52 C 0.1440(5) 1.3045(4) -0.2491(3) 0.033(2) Uani 1 d . .
C53 C 0.0501(6) 1.2861(5) -0.2545(4) 0.048(2) Uani 1 d . .
H53A H 0.0288(6) 1.2531(5) -0.2307(4) 0.057 Uiso 1 calc R .
C54 C -0.0132(7) 1.3184(6) -0.2968(4) 0.061(3) Uani 1 d . .
H54A H -0.0774(7) 1.3066(6) -0.3011(4) 0.074 Uiso 1 calc R .
C55 C 0.0171(8) 1.3663(6) -0.3315(4) 0.068(3) Uani 1 d . .
H55A H -0.0260(8) 1.3877(6) -0.3591(4) 0.082 Uiso 1 calc R .
C56 C 0.1089(7) 1.3830(5) -0.3261(4) 0.056(3) Uani 1 d . .
H56A H 0.1295(7) 1.4162(5) -0.3501(4) 0.068 Uiso 1 calc R .
C57 C 0.1736(6) 1.3521(4) -0.2858(3) 0.043(2) Uani 1 d . .
H57A H 0.2378(6) 1.3635(4) -0.2833(3) 0.052 Uiso 1 calc R .
C58 C 0.2660(5) 1.2292(4) -0.2224(3) 0.028(2) Uani 1 d . .
C59 C 0.2476(6) 1.1975(4) -0.2803(3) 0.038(2) Uani 1 d . .
H59A H 0.2448(6) 1.2328(4) -0.3094(3) 0.045 Uiso 1 calc R .
H59B H 0.1858(6) 1.1756(4) -0.2840(3) 0.045 Uiso 1 calc R .
C60 C 0.3209(7) 1.1463(5) -0.2925(4) 0.050(2) Uani 1 d . .
H60A H 0.2923(7) 1.1150(5) -0.3218(4) 0.060 Uiso 1 calc R .
H60B H 0.3727(7) 1.1694(5) -0.3079(4) 0.060 Uiso 1 calc R .
C61 C 0.3596(7) 1.1077(4) -0.2407(3) 0.047(2) Uani 1 d . .
H61A H 0.4109(7) 1.0785(4) -0.2497(3) 0.056 Uiso 1 calc R .
H61B H 0.3101(7) 1.0794(4) -0.2280(3) 0.056 Uiso 1 calc R .
C62 C 0.3954(5) 1.1559(4) -0.1947(3) 0.029(2) Uani 1 d . .
C63 C 0.5293(6) 1.0906(4) -0.1614(3) 0.034(2) Uani 1 d . .
C64 C 0.4918(6) 1.0317(4) -0.1427(3) 0.037(2) Uani 1 d . .
H64A H 0.4303(6) 1.0317(4) -0.1325(3) 0.045 Uiso 1 calc R .
C65 C 0.5436(7) 0.9730(4) -0.1388(3) 0.046(2) Uani 1 d . .
H65A H 0.5173(7) 0.9330(4) -0.1268(3) 0.056 Uiso 1 calc R .
C66 C 0.6349(7) 0.9740(5) -0.1527(4) 0.050(2) Uani 1 d . .
H66A H 0.6706(7) 0.9342(5) -0.1498(4) 0.060 Uiso 1 calc R .
C67 C 0.6745(6) 1.0321(5) -0.1709(4) 0.046(2) Uani 1 d . .
H67A H 0.7370(6) 1.0319(5) -0.1794(4) 0.055 Uiso 1 calc R .
C68 C 0.6218(6) 1.0911(4) -0.1766(3) 0.042(2) Uani 1 d . .
H68A H 0.6473(6) 1.1305(4) -0.1903(3) 0.050 Uiso 1 calc R .
Cl3 Cl 0.1949(12) 0.9489(9) -0.2176(6) 0.062(6) Uiso 0.26(2) d P 1
Cl4 Cl 0.1251(10) 1.0158(9) -0.3193(10) 0.035(5) Uiso 0.26(2) d P 1
Cl3' Cl 0.2214(7) 0.9281(5) -0.2292(4) 0.069(4) Uiso 0.54(3) d P 2
Cl4' Cl 0.1192(16) 1.0144(12) -0.3202(11) 0.160(12) Uiso 0.54(3) d P 2
Cl'3 Cl 0.2339(26) 0.9286(18) -0.2611(26) 0.160(16) Uiso 0.18(2) d P 3
Cl'4 Cl 0.1150(19) 1.0282(15) -0.3049(15) 0.074(11) Uiso 0.18(2) d P 3
C99 C 0.1244(10) 0.9367(7) -0.2851(6) 0.093(4) Uiso 1 d . .
C100 C 0.0111(32) 0.5183(8) -0.4781(14) 0.177(19) Uiso 0.50 d PD .
Cl5 Cl 0.0063(8) 0.4296(6) -0.4724(5) 0.139(3) Uiso 0.50 d PD 1
Cl5' Cl -0.0657(14) 0.5309(9) -0.5425(7) 0.223(7) Uiso 0.50 d PD 1
O1S O -0.0224(20) 0.4756(16) -0.4560(11) 0.143(9) Uiso 0.50 d P 2

loop_
_atom_type_symbol
_atom_type_description
_atom_type_scat_dispersion_real
_atom_type_scat_dispersion_imag
_atom_type_scat_source
C C 0.0033 0.0016 'International Tables Vol C Tables 4.2.6.8 and 6.1.1.4'
H H 0.0000 0.0000 'International Tables Vol C Tables 4.2.6.8 and 6.1.1.4'
N N 0.0061 0.0033 'International Tables Vol C Tables 4.2.6.8 and 6.1.1.4'
Cl Cl 0.1484 0.1585 'International Tables Vol C Tables 4.2.6.8 and 6.1.1.4'
Cr Cr 0.3209 0.6236 'International Tables Vol C Tables 4.2.6.8 and 6.1.1.4'
O O 0.0106 0.0060 'International Tables Vol C Tables 4.2.6.8 and 6.1.1.4'

loop_
_geom_angle_atom_site_label_1
_geom_angle_atom_site_label_2
_geom_angle_atom_site_label_3
_geom_angle
_geom_angle_site_symmetry_1
_geom_angle_site_symmetry_3
_geom_angle_publ_flag
N1 Cr1 N7 89.6(2) . . ?
N1 Cr1 N10 162.9(2) . . ?
N7 Cr1 N10 88.1(2) . . ?
N1 Cr1 N4 88.6(2) . . ?
N7 Cr1 N4 161.4(2) . . ?
N10 Cr1 N4 88.3(2) . . ?
N1 Cr1 Cl1 99.1(2) . . ?
N7 Cr1 Cl1 97.3(2) . . ?
N10 Cr1 Cl1 98.1(2) . . ?
N4 Cr1 Cl1 101.3(2) . . ?
N1 Cr1 Cr2 80.9(2) . . ?
N7 Cr1 Cr2 80.8(2) . . ?
N10 Cr1 Cr2 82.0(2) . . ?
N4 Cr1 Cr2 80.7(2) . . ?
Cl1 Cr1 Cr2 178.05(8) . . ?
Cr3 Cr2 N8 93.0(2) . . ?
Cr3 Cr2 N5 94.3(2) . . ?
N8 Cr2 N5 172.6(2) . . ?
Cr3 Cr2 N2 94.3(2) . . ?
N8 Cr2 N2 90.3(2) . . ?
N5 Cr2 N2 89.9(2) . . ?
Cr3 Cr2 N11 95.0(2) . . ?
N8 Cr2 N11 89.5(2) . . ?
N5 Cr2 N11 89.2(2) . . ?
N2 Cr2 N11 170.8(2) . . ?
Cr3 Cr2 Cr1 179.70(7) . . ?
N8 Cr2 Cr1 86.7(2) . . ?
N5 Cr2 Cr1 85.9(2) . . ?
N2 Cr2 Cr1 85.9(2) . . ?
N11 Cr2 Cr1 84.9(2) . . ?
Cr2 Cr3 N6 93.1(2) . . ?
Cr2 Cr3 N9 93.2(2) . . ?
N6 Cr3 N9 173.6(3) . . ?
Cr2 Cr3 N3 92.3(2) . . ?
N6 Cr3 N3 90.0(3) . . ?
N9 Cr3 N3 90.6(3) . . ?
Cr2 Cr3 N12 92.0(2) . . ?
N6 Cr3 N12 89.2(2) . . ?
N9 Cr3 N12 89.8(2) . . ?
N3 Cr3 N12 175.7(3) . . ?
C7 N1 C1 114.6(10) . . ?
C7 N1 C1' 114.6(11) . . ?
C7 N1 Cr1 126.2(5) . . ?
C1 N1 Cr1 118.8(9) . . ?
C1' N1 Cr1 118.9(10) . . ?
C11 N2 C7 121.9(6) . . ?
C11 N2 Cr2 116.0(5) . . ?
C7 N2 Cr2 121.7(5) . . ?
C11 N3 C12' 123.4(12) . . ?
C11 N3 C12 116.8(9) . . ?
C11 N3 Cr3 117.8(5) . . ?
C12' N3 Cr3 118.7(11) . . ?
C12 N3 Cr3 124.3(8) . . ?
C24 N4 C18 114.1(10) . . ?
C24 N4 C18' 117.1(12) . . ?
C24 N4 Cr1 125.5(5) . . ?
C18 N4 Cr1 119.9(9) . . ?
C18' N4 Cr1 117.0(11) . . ?
C24 N5 C28 121.5(7) . . ?
C24 N5 Cr2 122.3(5) . . ?
C28 N5 Cr2 115.6(5) . . ?
C28 N6 C29 120.5(7) . . ?
C28 N6 Cr3 117.3(5) . . ?
C29 N6 Cr3 122.1(5) . . ?
C41 N7 C35 114.8(6) . . ?
C41 N7 Cr1 125.3(5) . . ?
C35 N7 Cr1 119.8(5) . . ?
C45 N8 C41 120.7(6) . . ?
C45 N8 Cr2 117.4(5) . . ?
C41 N8 Cr2 121.9(5) . . ?
C45 N9 C46 120.9(6) . . ?
C45 N9 Cr3 117.0(5) . . ?
C46 N9 Cr3 121.7(5) . . ?
C58 N10 C52 116.2(6) . . ?
C58 N10 Cr1 124.3(5) . . ?
C52 N10 Cr1 119.5(5) . . ?
C58 N11 C62 121.3(6) . . ?
C58 N11 Cr2 123.6(5) . . ?
C62 N11 Cr2 114.9(5) . . ?
C62 N12 C63 119.6(6) . . ?
C62 N12 Cr3 118.2(5) . . ?
C63 N12 Cr3 121.8(5) . . ?
C6 C1 C2 120.8(15) . . ?
C6 C1 N1 118.5(13) . . ?
C2 C1 N1 120.7(13) . . ?
C3 C2 C1 119.6(20) . . ?
C2 C3 C4 118.2(18) . . ?
C5 C4 C3 122.5(14) . . ?
C4 C5 C6 116.8(17) . . ?
C1 C6 C5 121.7(18) . . ?
C6' C1' C2' 120.3(14) . . ?
C6' C1' N1 125.2(14) . . ?
C2' C1' N1 114.4(14) . . ?
C1' C2' C3' 120.1(19) . . ?
C2' C3' C4' 118.6(17) . . ?
C5' C4' C3' 120.5(14) . . ?
C6' C5' C4' 118.8(18) . . ?
C1' C6' C5' 121.6(18) . . ?
N1 C7 N2 117.1(6) . . ?
N1 C7 C8 124.2(7) . . ?
N2 C7 C8 118.7(7) . . ?
C9 C8 C7 116.2(8) . . ?
C9' C8 C7 108.8(8) . . ?
C10 C9' C8 113.2(10) . . ?
C8 C9 C10 114.0(11) . . ?
C9' C10 C11 114.0(9) . . ?
C11 C10 C9 108.5(9) . . ?
N3 C11 N2 115.2(6) . . ?
N3 C11 C10 123.0(7) . . ?
N2 C11 C10 121.7(7) . . ?
C13 C12 C17 118.6(15) . . ?
C13 C12 N3 118.9(17) . . ?
C17 C12 N3 122.0(13) . . ?
C12 C13 C14 124.5(20) . . ?
C15 C14 C13 113.4(16) . . ?
C14 C15 C16 126.1(15) . . ?
C17 C16 C15 114.6(19) . . ?
C16 C17 C12 122.4(18) . . ?
C13' C12' N3 128.5(19) . . ?
C13' C12' C17' 116.7(15) . . ?
N3 C12' C17' 114.8(16) . . ?
C12' C13' C14' 125.0(20) . . ?
C13' C14' C15' 115.1(18) . . ?
C16' C15' C14' 124.3(15) . . ?
C17' C16' C15' 113.5(19) . . ?
C16' C17' C12' 125.2(19) . . ?
C19 C18 C23 120.5(15) . . ?
C19 C18 N4 118.3(16) . . ?
C23 C18 N4 121.2(16) . . ?
C18 C19 C20 121.2(19) . . ?
C19 C20 C21 115.4(19) . . ?
C22 C21 C20 124.9(17) . . ?
C21 C22 C23 118.2(20) . . ?
C22 C23 C18 119.7(20) . . ?
C19' C18' C23' 118.7(16) . . ?
C19' C18' N4 126.4(19) . . ?
C23' C18' N4 114.9(19) . . ?
C18' C19' C20' 122.1(20) . . ?
C19' C20' C21' 116.4(20) . . ?
C22' C21' C20' 123.8(18) . . ?
C21' C22' C23' 118.0(22) . . ?
C22' C23' C18' 120.7(22) . . ?
N4 C24 N5 117.4(7) . . ?
N4 C24 C25 123.2(7) . . ?
N5 C24 C25 119.3(7) . . ?
C26' C25 C24 116.0(17) . . ?
C26 C25 C24 110.1(8) . . ?
C25 C26 C27 111.5(8) . . ?
C25 C26' C27 113.7(21) . . ?
C28 C27 C26' 107.0(18) . . ?
C28 C27 C26 112.7(7) . . ?
N6 C28 N5 115.3(6) . . ?
N6 C28 C27 122.7(7) . . ?
N5 C28 C27 122.0(7) . . ?
C30 C29 C34 120.6(8) . . ?
C30 C29 N6 118.3(7) . . ?
C34 C29 N6 120.8(7) . . ?
C29 C30 C31 119.6(9) . . ?
C32 C31 C30 120.1(10) . . ?
C31 C32 C33 120.5(9) . . ?
C32 C33 C34 120.4(9) . . ?
C29 C34 C33 118.8(9) . . ?
C40 C35 C36 118.9(7) . . ?
C40 C35 N7 122.1(7) . . ?
C36 C35 N7 119.0(7) . . ?
C37 C36 C35 121.0(8) . . ?
C38 C37 C36 119.6(9) . . ?
C37 C38 C39 120.4(9) . . ?
C38 C39 C40 119.9(9) . . ?
C35 C40 C39 120.1(8) . . ?
N7 C41 N8 117.7(7) . . ?
N7 C41 C42 121.5(7) . . ?
N8 C41 C42 120.8(7) . . ?
C41 C42 C43 114.7(7) . . ?
C42 C43 C44 111.2(7) . . ?
C45 C44 C43 106.4(6) . . ?
N9 C45 N8 114.8(6) . . ?
N9 C45 C44 123.3(7) . . ?
N8 C45 C44 121.9(7) . . ?
C47 C46 C51 122.7(8) . . ?
C47 C46 N9 118.6(7) . . ?
C51 C46 N9 118.6(7) . . ?
C46 C47 C48 118.4(9) . . ?
C49 C48 C47 120.3(10) . . ?
C48 C49 C50 121.1(9) . . ?
C49 C50 C51 119.1(9) . . ?
C46 C51 C50 118.4(9) . . ?
C53 C52 C57 119.6(7) . . ?
C53 C52 N10 120.6(7) . . ?
C57 C52 N10 119.8(7) . . ?
C52 C53 C54 118.1(9) . . ?
C55 C54 C53 121.3(9) . . ?
C56 C55 C54 119.8(9) . . ?
C55 C56 C57 120.9(9) . . ?
C56 C57 C52 120.3(8) . . ?
N10 C58 N11 117.2(6) . . ?
N10 C58 C59 121.8(6) . . ?
N11 C58 C59 121.0(7) . . ?
C58 C59 C60 114.3(7) . . ?
C61 C60 C59 112.8(7) . . ?
C60 C61 C62 108.8(7) . . ?
N12 C62 N11 115.4(6) . . ?
N12 C62 C61 125.5(7) . . ?
N11 C62 C61 119.2(7) . . ?
C64 C63 C68 119.9(7) . . ?
C64 C63 N12 120.1(7) . . ?
C68 C63 N12 119.9(7) . . ?
C65 C64 C63 120.9(8) . . ?
C64 C65 C66 119.0(9) . . ?
C67 C66 C65 121.4(8) . . ?
C66 C67 C68 120.0(9) . . ?
C67 C68 C63 118.8(8) . . ?
Cl4 C99 Cl3 104.4(11) . . ?
Cl4' C99 Cl3' 114.4(11) . . ?
Cl'3 C99 Cl'4 102.8(17) . . ?
O1S C100 C100 82.4(25) . 3_564 ?
C100 C100 Cl5' 87.1(27) 3_564 3_564 ?
C100 C100 Cl5 77.0(22) 3_564 3_564 ?
Cl5' C100 Cl5 144.0(44) 3_564 3_564 ?
O1S C100 O1S 127.6(18) . 3_564 ?
C100 C100 O1S 45.2(28) 3_564 3_564 ?
C100 C100 Cl5' 47.4(15) 3_564 . ?
Cl5' C100 Cl5' 134.4(21) 3_564 . ?
Cl5 C100 Cl5' 40.8(8) 3_564 . ?
C100 C100 Cl5 58.9(13) 3_564 . ?
Cl5' C100 Cl5 41.6(9) 3_564 . ?
Cl5 C100 Cl5 135.9(17) 3_564 . ?
Cl5' C100 Cl5 100.4(9) . . ?
Cl5' Cl5 C100 79.4(13) 3_564 3_564 ?
Cl5' Cl5 C100 47.4(15) 3_564 . ?
C100 Cl5 C100 44.1(17) 3_564 . ?
Cl5 Cl5' C100 90.9(19) 3_564 3_564 ?
Cl5 Cl5' C100 59.8(14) 3_564 . ?
C100 Cl5' C100 45.6(21) 3_564 . ?
C100 O1S C100 52.4(18) . 3_564 ?

loop_
_geom_bond_atom_site_label_1
_geom_bond_atom_site_label_2
_geom_bond_distance
_geom_bond_site_symmetry_2
_geom_bond_publ_flag
Cr1 N1 2.125(6) . ?
Cr1 N7 2.125(6) . ?
Cr1 N10 2.130(6) . ?
Cr1 N4 2.135(7) . ?
Cr1 Cl1 2.425(2) . ?
Cr1 Cr2 2.659(2) . ?
Cr2 Cr3 1.932(2) . ?
Cr2 N8 2.025(6) . ?
Cr2 N5 2.036(6) . ?
Cr2 N2 2.041(6) . ?
Cr2 N11 2.044(6) . ?
Cr3 N6 2.050(6) . ?
Cr3 N9 2.050(6) . ?
Cr3 N3 2.058(6) . ?
Cr3 N12 2.066(6) . ?
N1 C7 1.297(9) . ?
N1 C1 1.46(2) . ?
N1 C1' 1.46(2) . ?
N2 C11 1.347(9) . ?
N2 C7 1.389(10) . ?
N3 C11 1.306(9) . ?
N3 C12' 1.39(2) . ?
N3 C12 1.47(2) . ?
N4 C24 1.309(10) . ?
N4 C18 1.457(15) . ?
N4 C18' 1.48(2) . ?
N5 C24 1.362(10) . ?
N5 C28 1.373(10) . ?
N6 C28 1.315(10) . ?
N6 C29 1.434(10) . ?
N7 C41 1.323(10) . ?
N7 C35 1.442(10) . ?
N8 C45 1.336(9) . ?
N8 C41 1.377(10) . ?
N9 C45 1.310(10) . ?
N9 C46 1.465(10) . ?
N10 C58 1.317(10) . ?
N10 C52 1.422(9) . ?
N11 C58 1.367(9) . ?
N11 C62 1.368(10) . ?
N12 C62 1.305(9) . ?
N12 C63 1.430(10) . ?
C1 C6 1.36(2) . ?
C1 C2 1.40(2) . ?
C2 C3 1.38(2) . ?
C3 C4 1.42(3) . ?
C4 C5 1.38(2) . ?
C5 C6 1.40(2) . ?
C1' C6' 1.37(2) . ?
C1' C2' 1.39(2) . ?
C2' C3' 1.39(2) . ?
C3' C4' 1.42(3) . ?
C4' C5' 1.39(2) . ?
C5' C6' 1.38(2) . ?
C7 C8 1.514(10) . ?
C8 C9 1.49(2) . ?
C8 C9' 1.51(2) . ?
C9' C10 1.50(2) . ?
C9 C10 1.51(2) . ?
C10 C11 1.504(11) . ?
C12 C13 1.34(2) . ?
C12 C17 1.41(2) . ?
C13 C14 1.40(2) . ?
C14 C15 1.40(3) . ?
C15 C16 1.41(3) . ?
C16 C17 1.38(2) . ?
C12' C13' 1.34(2) . ?
C12' C17' 1.39(2) . ?
C13' C14' 1.38(2) . ?
C14' C15' 1.41(3) . ?
C15' C16' 1.41(3) . ?
C16' C17' 1.38(2) . ?
C18 C19 1.36(2) . ?
C18 C23 1.39(2) . ?
C19 C20 1.38(2) . ?
C20 C21 1.39(3) . ?
C21 C22 1.34(3) . ?
C22 C23 1.37(2) . ?
C18' C19' 1.35(2) . ?
C18' C23' 1.40(2) . ?
C19' C20' 1.37(2) . ?
C20' C21' 1.39(3) . ?
C21' C22' 1.33(3) . ?
C22' C23' 1.37(2) . ?
C24 C25 1.509(12) . ?
C25 C26' 1.49(3) . ?
C25 C26 1.502(13) . ?
C26 C27 1.538(14) . ?
C26' C27 1.51(3) . ?
C27 C28 1.507(11) . ?
C29 C30 1.381(12) . ?
C29 C34 1.384(11) . ?
C30 C31 1.389(13) . ?
C31 C32 1.362(14) . ?
C32 C33 1.378(14) . ?
C33 C34 1.390(12) . ?
C35 C40 1.364(11) . ?
C35 C36 1.385(11) . ?
C36 C37 1.371(12) . ?
C37 C38 1.361(13) . ?
C38 C39 1.369(14) . ?
C39 C40 1.388(13) . ?
C41 C42 1.496(11) . ?
C42 C43 1.519(12) . ?
C43 C44 1.537(11) . ?
C44 C45 1.506(11) . ?
C46 C47 1.365(11) . ?
C46 C51 1.381(11) . ?
C47 C48 1.398(13) . ?
C48 C49 1.374(14) . ?
C49 C50 1.377(14) . ?
C50 C51 1.415(13) . ?
C52 C53 1.382(12) . ?
C52 C57 1.386(11) . ?
C53 C54 1.415(13) . ?
C54 C55 1.364(15) . ?
C55 C56 1.344(14) . ?
C56 C57 1.384(12) . ?
C58 C59 1.498(10) . ?
C59 C60 1.515(12) . ?
C60 C61 1.490(12) . ?
C61 C62 1.492(11) . ?
C63 C64 1.385(11) . ?
C63 C68 1.413(12) . ?
C64 C65 1.383(12) . ?
C65 C66 1.385(13) . ?
C66 C67 1.382(13) . ?
C67 C68 1.395(12) . ?
Cl3 C99 1.79(2) . ?
Cl4 C99 1.77(2) . ?
Cl3' C99 1.80(2) . ?
Cl4' C99 1.75(2) . ?
Cl'3 C99 1.60(4) . ?
Cl'4 C99 1.88(3) . ?
C100 O1S 1.14(4) . ?
C100 C100 1.27(5) 3_564 ?
C100 Cl5' 1.31(3) 3_564 ?
C100 Cl5 1.56(3) 3_564 ?
C100 O1S 1.59(5) 3_564 ?
C100 Cl5' 1.775(10) . ?
C100 Cl5 1.775(10) . ?
Cl5 Cl5' 1.18(2) 3_564 ?
Cl5 C100 1.56(3) 3_564 ?
Cl5' Cl5 1.18(2) 3_564 ?
Cl5' C100 1.31(3) 3_564 ?
O1S C100 1.59(5) 3_564 ?
